data_4303735
loop_
_publ_author_name
'Haisheng Lin'
'Xiaomeng Wu'
'Paul A. Maggard'

_publ_section_title
;
Ligand-Based Modification of the Structures and Optical Properties of New
Silver(I)-Rhenate(VII) Oxide/Organic Hybrid Solids
;
_journal_name_full 'Inorganic Chemistry'
_journal_page_first 11265
_journal_page_last 11276
_journal_paper_doi 10.1021/ic901749r
_journal_volume 48
_journal_year 2009
_chemical_formula_moiety 'C24 H16 Ag N6, O4 Re, H2 O '
_chemical_formula_sum 'C24 H18 Ag N6 O5 Re'
_chemical_formula_weight 764.51
_chemical_name_systematic
; 
 ? 
;
_space_group_IT_number 2
_symmetry_cell_setting triclinic
_symmetry_space_group_name_Hall '-P 1'
_symmetry_space_group_name_H-M 'P -1'
_atom_sites_solution_hydrogens geom
_atom_sites_solution_primary direct
_atom_sites_solution_secondary difmap
_audit_creation_method SHELXL-97
_cell_angle_alpha 101.646(2)
_cell_angle_beta 103.515(2)
_cell_angle_gamma 106.524(2)
_cell_formula_units_Z 2
_cell_length_a 8.3697(3)
_cell_length_b 11.6210(4)
_cell_length_c 13.5757(5)
_cell_measurement_reflns_used 9803
_cell_measurement_temperature 296(2)
_cell_measurement_theta_max 28.80
_cell_measurement_theta_min 2.83
_cell_volume 1178.74(8)
_computing_cell_refinement 'Bruker SMART'
_computing_data_collection 'Bruker SMART'
_computing_data_reduction 'Bruker SAINT'
_computing_molecular_graphics 'Bruker SHELXTL'
_computing_publication_material 'Bruker SHELXTL'
_computing_structure_refinement 'SHELXL-97 (Sheldrick, 1997)'
_computing_structure_solution 'SHELXS-97 (Sheldrick, 1990)'
_diffrn_ambient_temperature 296(2)
_diffrn_measured_fraction_theta_full 0.980
_diffrn_measured_fraction_theta_max 0.980
_diffrn_measurement_device_type 'CCD area detector'
_diffrn_measurement_method 'phi and omega scans'
_diffrn_radiation_monochromator graphite
_diffrn_radiation_source 'fine-focus sealed tube'
_diffrn_radiation_type MoK\a
_diffrn_radiation_wavelength 0.71073
_diffrn_reflns_av_R_equivalents 0.0328
_diffrn_reflns_av_sigmaI/netI 0.0280
_diffrn_reflns_limit_h_max 11
_diffrn_reflns_limit_h_min -11
_diffrn_reflns_limit_k_max 16
_diffrn_reflns_limit_k_min -16
_diffrn_reflns_limit_l_max 19
_diffrn_reflns_limit_l_min -18
_diffrn_reflns_number 53808
_diffrn_reflns_theta_full 29.97
_diffrn_reflns_theta_max 29.97
_diffrn_reflns_theta_min 1.61
_diffrn_standards_decay_% 3.5
_diffrn_standards_interval_count 80
_diffrn_standards_interval_time .5
_diffrn_standards_number 3
_exptl_absorpt_coefficient_mu 6.011
_exptl_absorpt_correction_T_max 0.7500
_exptl_absorpt_correction_T_min 0.5600
_exptl_absorpt_correction_type empirical
_exptl_absorpt_process_details SADABS
_exptl_crystal_colour yellow
_exptl_crystal_density_diffrn 2.154
_exptl_crystal_density_method 'not measured'
_exptl_crystal_description prism
_exptl_crystal_F_000 732
_exptl_crystal_size_max 0.24
_exptl_crystal_size_mid 0.08
_exptl_crystal_size_min 0.05
_refine_diff_density_max 1.952
_refine_diff_density_min -1.509
_refine_diff_density_rms 0.115
_refine_ls_extinction_method none
_refine_ls_goodness_of_fit_ref 1.028
_refine_ls_hydrogen_treatment mixed
_refine_ls_matrix_type full
_refine_ls_number_parameters 406
_refine_ls_number_reflns 6721
_refine_ls_number_restraints 2
_refine_ls_restrained_S_all 1.030
_refine_ls_R_factor_all 0.0396
_refine_ls_R_factor_gt 0.0270
_refine_ls_shift/su_max 0.005
_refine_ls_shift/su_mean 0.000
_refine_ls_structure_factor_coef Fsqd
_refine_ls_weighting_details 'calc w=1/[\s^2^(Fo^2^)+(0.0298P)^2^+1.1445P] where P=(Fo^2^+2Fc^2^)/3'
_refine_ls_weighting_scheme calc
_refine_ls_wR_factor_gt 0.0587
_refine_ls_wR_factor_ref 0.0631
_reflns_number_gt 5466
_reflns_number_total 6721
_reflns_threshold_expression >2sigma(I)
_cod_data_source_file ic901749r_si_002_2.cif
_cod_data_source_block 2
_cod_depositor_comments
;
The following automatic conversions were performed:
'_symmetry_cell_setting' value 'Triclinic' changed to 'triclinic'
according to '/home/saulius/struct/CIF-dictionaries/cif_core.dic'
dictionary named 'cif_core.dic' version 2.4.1 from 2010-06-29.

Automatic conversion script
Id: cif_fix_enum 1527 2010-12-29 10:47:43Z saulius 
;
_cod_original_cell_volume 1178.74(7)
_cod_database_code 4303735

loop_
_symmetry_equiv_pos_as_xyz
'x, y, z'
'-x, -y, -z'

loop_
_atom_site_label
_atom_site_type_symbol
_atom_site_fract_x
_atom_site_fract_y
_atom_site_fract_z
_atom_site_U_iso_or_equiv
_atom_site_adp_type
_atom_site_occupancy
_atom_site_symmetry_multiplicity
_atom_site_calc_flag
_atom_site_refinement_flags
_atom_site_disorder_assembly
_atom_site_disorder_group
Ag1 Ag 0.68332(3) 0.46155(2) 0.873395(16) 0.02476(6) Uani 1 1 d . . .
Re1 Re 0.640970(18) 0.167359(14) 0.361133(10) 0.03550(5) Uani 1 1 d . . .
O1 O 0.7441(3) 0.1737(3) 0.4873(2) 0.0485(7) Uani 1 1 d . . .
O2 O 0.6461(4) 0.3138(3) 0.3549(3) 0.0592(8) Uani 1 1 d . . .
O3 O 0.7445(5) 0.1136(4) 0.2769(3) 0.0734(10) Uani 1 1 d . . .
O4 O 0.4264(4) 0.0720(3) 0.3249(2) 0.0664(9) Uani 1 1 d . . .
O1W O 0.0505(6) 0.0612(5) 0.2592(4) 0.117(2) Uani 1 1 d D . .
N1 N 0.8327(3) 0.3260(2) 0.94263(19) 0.0250(5) Uani 1 1 d . . .
N2 N 0.7865(3) 0.5221(2) 1.06381(18) 0.0180(4) Uani 1 1 d . . .
N3 N 0.8969(3) 0.5896(2) 1.27925(18) 0.0211(5) Uani 1 1 d . . .
N4 N 0.6000(3) 0.6373(2) 0.95264(19) 0.0229(5) Uani 1 1 d . . .
N5 N 0.7786(3) 0.5359(2) 0.73747(19) 0.0246(5) Uani 1 1 d . . .
N6 N 0.4473(3) 0.3054(2) 0.72738(19) 0.0241(5) Uani 1 1 d . . .
C1 C 0.8300(5) 0.2196(3) 0.8807(3) 0.0360(8) Uani 1 1 d . . .
C2 C 0.8705(5) 0.1264(3) 0.9186(3) 0.0375(8) Uani 1 1 d . . .
C3 C 0.9110(5) 0.1426(3) 1.0250(3) 0.0353(8) Uani 1 1 d . . .
C4 C 0.9125(4) 0.2503(3) 1.0910(3) 0.0300(7) Uani 1 1 d . . .
C5 C 0.8760(4) 0.3415(3) 1.0467(2) 0.0211(6) Uani 1 1 d . . .
C6 C 0.8735(3) 0.4597(3) 1.1136(2) 0.0191(5) Uani 1 1 d . . .
C7 C 0.9479(4) 0.5059(3) 1.2245(2) 0.0199(5) Uani 1 1 d . . .
C8 C 0.7908(4) 0.6394(3) 1.2282(2) 0.0199(5) Uani 1 1 d . . .
C9 C 0.7518(3) 0.6161(2) 1.1181(2) 0.0186(5) Uani 1 1 d . . .
C10 C 0.6765(4) 0.6916(3) 1.0570(2) 0.0204(5) Uani 1 1 d . . .
C11 C 0.6905(4) 0.8128(3) 1.1053(3) 0.0277(6) Uani 1 1 d . . .
C12 C 0.6171(5) 0.8782(3) 1.0445(3) 0.0332(7) Uani 1 1 d . . .
C13 C 0.5349(5) 0.8222(3) 0.9387(3) 0.0358(8) Uani 1 1 d . . .
C14 C 0.5304(5) 0.7026(3) 0.8957(3) 0.0307(7) Uani 1 1 d . . .
C15 C 0.9193(4) 0.5317(3) 0.7083(2) 0.0211(6) Uani 1 1 d . . .
C16 C 0.9458(5) 0.5584(3) 0.6174(2) 0.0294(7) Uani 1 1 d . . .
C17 C 0.8263(5) 0.5975(3) 0.5559(3) 0.0341(7) Uani 1 1 d . . .
C18 C 0.6854(5) 0.6068(3) 0.5873(3) 0.0340(8) Uani 1 1 d . . .
C19 C 0.6637(4) 0.5721(3) 0.6760(3) 0.0310(7) Uani 1 1 d . . .
C20 C 0.2739(4) 0.2818(3) 0.7008(2) 0.0208(6) Uani 1 1 d . . .
C21 C 0.1549(4) 0.1928(3) 0.6095(2) 0.0271(6) Uani 1 1 d . . .
C22 C 0.2171(5) 0.1222(3) 0.5440(3) 0.0317(7) Uani 1 1 d . . .
C23 C 0.3940(5) 0.1443(3) 0.5698(3) 0.0303(7) Uani 1 1 d . . .
C24 C 0.5036(4) 0.2373(3) 0.6600(2) 0.0283(6) Uani 1 1 d . . .
H1 H 0.939(5) 0.260(4) 1.165(3) 0.042(11) Uiso 1 1 d . . .
H2 H 0.936(5) 0.090(4) 1.054(3) 0.044(11) Uiso 1 1 d . . .
H3 H 0.862(5) 0.048(4) 0.868(3) 0.051(12) Uiso 1 1 d . . .
H4 H 0.799(5) 0.211(4) 0.807(3) 0.040(10) Uiso 1 1 d . . .
H5 H 0.758(4) 0.854(3) 1.177(3) 0.023(8) Uiso 1 1 d . . .
H6 H 0.626(6) 0.958(4) 1.078(4) 0.059(13) Uiso 1 1 d . . .
H7 H 0.488(5) 0.864(4) 0.895(3) 0.038(10) Uiso 1 1 d . . .
H8 H 0.477(5) 0.662(3) 0.820(3) 0.036(10) Uiso 1 1 d . . .
H9 H 0.575(5) 0.577(3) 0.698(3) 0.036(10) Uiso 1 1 d . . .
H10 H 1.042(5) 0.555(3) 0.601(3) 0.032(10) Uiso 1 1 d . . .
H11 H 0.606(5) 0.632(3) 0.550(3) 0.036(10) Uiso 1 1 d . . .
H13 H 0.631(4) 0.261(3) 0.680(2) 0.019(8) Uiso 1 1 d . . .
H14 H 0.439(5) 0.101(3) 0.528(3) 0.030(9) Uiso 1 1 d . . .
H12 H 0.845(5) 0.614(3) 0.494(3) 0.038(10) Uiso 1 1 d . . .
H15 H 0.148(5) 0.068(4) 0.486(3) 0.038(10) Uiso 1 1 d . . .
H16 H 0.036(5) 0.187(3) 0.593(3) 0.033(9) Uiso 1 1 d . . .
H2W H -0.006(10) 0.111(7) 0.296(6) 0.17(3) Uiso 1 1 d D . .
H1W H 0.145(12) 0.103(14) 0.333(10) 0.65(9) Uiso 1 1 d D . .

loop_
_atom_site_aniso_label
_atom_site_aniso_U_11
_atom_site_aniso_U_22
_atom_site_aniso_U_33
_atom_site_aniso_U_23
_atom_site_aniso_U_13
_atom_site_aniso_U_12
Ag1 0.02928(12) 0.02749(12) 0.01932(11) 0.00656(9) 0.00653(9) 0.01347(10)
Re1 0.03062(8) 0.04898(10) 0.03101(8) 0.01528(6) 0.00876(6) 0.01793(6)
O1 0.0401(15) 0.0643(18) 0.0391(14) 0.0196(13) 0.0010(11) 0.0211(13)
O2 0.0526(18) 0.067(2) 0.071(2) 0.0338(16) 0.0130(15) 0.0358(16)
O3 0.087(3) 0.097(3) 0.063(2) 0.0250(19) 0.0414(19) 0.054(2)
O4 0.0405(16) 0.087(2) 0.0490(18) 0.0152(16) -0.0009(13) 0.0042(16)
O1W 0.067(3) 0.155(5) 0.082(3) -0.048(3) 0.006(2) 0.041(3)
N1 0.0287(13) 0.0260(13) 0.0230(12) 0.0054(10) 0.0081(10) 0.0146(11)
N2 0.0182(11) 0.0190(11) 0.0199(11) 0.0069(9) 0.0083(9) 0.0083(9)
N3 0.0197(11) 0.0243(12) 0.0194(11) 0.0059(10) 0.0048(9) 0.0092(10)
N4 0.0248(12) 0.0233(13) 0.0222(12) 0.0067(10) 0.0060(10) 0.0116(10)
N5 0.0250(12) 0.0310(14) 0.0237(12) 0.0114(10) 0.0083(10) 0.0154(11)
N6 0.0241(12) 0.0258(13) 0.0234(12) 0.0042(10) 0.0078(10) 0.0115(10)
C1 0.048(2) 0.0334(18) 0.0278(17) 0.0036(14) 0.0107(15) 0.0196(16)
C2 0.042(2) 0.0289(18) 0.041(2) 0.0010(15) 0.0102(16) 0.0192(16)
C3 0.0402(19) 0.0269(17) 0.0407(19) 0.0104(15) 0.0062(15) 0.0189(15)
C4 0.0385(18) 0.0255(16) 0.0265(16) 0.0093(13) 0.0045(13) 0.0153(14)
C5 0.0185(13) 0.0207(14) 0.0245(14) 0.0053(11) 0.0065(11) 0.0083(11)
C6 0.0171(12) 0.0205(14) 0.0197(13) 0.0073(11) 0.0054(10) 0.0058(11)
C7 0.0196(13) 0.0217(14) 0.0230(14) 0.0102(11) 0.0085(11) 0.0101(11)
C8 0.0190(13) 0.0187(13) 0.0230(13) 0.0053(11) 0.0068(11) 0.0084(11)
C9 0.0171(12) 0.0168(13) 0.0218(13) 0.0051(10) 0.0064(10) 0.0060(10)
C10 0.0179(13) 0.0225(14) 0.0249(14) 0.0095(11) 0.0087(11) 0.0095(11)
C11 0.0365(17) 0.0237(15) 0.0257(16) 0.0081(13) 0.0098(13) 0.0135(13)
C12 0.048(2) 0.0242(17) 0.0375(18) 0.0123(14) 0.0173(16) 0.0215(15)
C13 0.047(2) 0.0365(19) 0.0357(18) 0.0191(15) 0.0122(16) 0.0259(17)
C14 0.0373(17) 0.0349(18) 0.0265(16) 0.0122(14) 0.0090(13) 0.0204(15)
C15 0.0221(13) 0.0220(14) 0.0214(13) 0.0077(11) 0.0055(11) 0.0110(11)
C16 0.0331(17) 0.0403(19) 0.0248(15) 0.0138(14) 0.0129(13) 0.0214(15)
C17 0.0433(19) 0.046(2) 0.0238(16) 0.0170(15) 0.0125(14) 0.0249(17)
C18 0.0385(18) 0.043(2) 0.0297(17) 0.0166(15) 0.0060(14) 0.0280(16)
C19 0.0264(16) 0.043(2) 0.0338(17) 0.0173(15) 0.0107(13) 0.0217(15)
C20 0.0232(13) 0.0210(14) 0.0191(13) 0.0067(11) 0.0056(11) 0.0090(11)
C21 0.0251(15) 0.0302(17) 0.0253(15) 0.0059(13) 0.0057(12) 0.0116(13)
C22 0.0369(18) 0.0291(17) 0.0226(15) 0.0007(13) 0.0073(14) 0.0082(14)
C23 0.0413(18) 0.0288(17) 0.0278(16) 0.0049(13) 0.0179(14) 0.0191(15)
C24 0.0253(15) 0.0328(17) 0.0302(16) 0.0080(13) 0.0113(13) 0.0139(13)

loop_
_atom_type_symbol
_atom_type_description
_atom_type_scat_dispersion_real
_atom_type_scat_dispersion_imag
_atom_type_scat_source
C C 0.0033 0.0016 'International Tables Vol C Tables 4.2.6.8 and 6.1.1.4'
H H 0.0000 0.0000 'International Tables Vol C Tables 4.2.6.8 and 6.1.1.4'
N N 0.0061 0.0033 'International Tables Vol C Tables 4.2.6.8 and 6.1.1.4'
O O 0.0106 0.0060 'International Tables Vol C Tables 4.2.6.8 and 6.1.1.4'
Ag Ag -0.8971 1.1015 'International Tables Vol C Tables 4.2.6.8 and 6.1.1.4'
Re Re -1.0185 7.2310 'International Tables Vol C Tables 4.2.6.8 and 6.1.1.4'

loop_
_geom_angle_atom_site_label_1
_geom_angle_atom_site_label_2
_geom_angle_atom_site_label_3
_geom_angle
_geom_angle_site_symmetry_1
_geom_angle_site_symmetry_3
_geom_angle_publ_flag
N5 Ag1 N2 135.96(8) . . ?
N5 Ag1 N6 84.04(9) . . ?
N2 Ag1 N6 140.00(8) . . ?
N5 Ag1 N4 99.70(8) . . ?
N2 Ag1 N4 67.88(8) . . ?
N6 Ag1 N4 112.64(8) . . ?
N5 Ag1 N1 114.34(8) . . ?
N2 Ag1 N1 67.43(8) . . ?
N6 Ag1 N1 99.56(8) . . ?
N4 Ag1 N1 135.21(8) . . ?
O1 Re1 O2 109.82(15) . . ?
O1 Re1 O4 109.14(14) . . ?
O2 Re1 O4 108.29(16) . . ?
O1 Re1 O3 110.13(15) . . ?
O2 Re1 O3 108.53(17) . . ?
O4 Re1 O3 110.90(18) . . ?
C5 N1 C1 117.6(3) . . ?
C5 N1 Ag1 117.42(18) . . ?
C1 N1 Ag1 122.5(2) . . ?
C6 N2 C9 120.9(2) . . ?
C6 N2 Ag1 119.98(18) . . ?
C9 N2 Ag1 119.13(17) . . ?
C8 N3 C7 119.7(2) . . ?
C14 N4 C10 117.7(3) . . ?
C14 N4 Ag1 122.8(2) . . ?
C10 N4 Ag1 116.31(18) . . ?
C15 N5 C19 116.9(3) . . ?
C15 N5 Ag1 128.21(19) . . ?
C19 N5 Ag1 114.3(2) . . ?
C20 N6 C24 116.6(3) . . ?
C20 N6 Ag1 130.39(19) . . ?
C24 N6 Ag1 112.9(2) . . ?
N1 C1 C2 123.6(3) . . ?
C3 C2 C1 118.0(3) . . ?
C2 C3 C4 119.9(3) . . ?
C3 C4 C5 118.5(3) . . ?
N1 C5 C4 122.3(3) . . ?
N1 C5 C6 116.5(2) . . ?
C4 C5 C6 121.2(3) . . ?
N2 C6 C7 118.3(2) . . ?
N2 C6 C5 116.5(2) . . ?
C7 C6 C5 125.1(2) . . ?
N3 C7 C6 119.9(2) . . ?
N3 C7 C15 113.7(2) . 2_767 ?
C6 C7 C15 126.4(2) . 2_767 ?
N3 C8 C9 119.8(2) . . ?
N3 C8 C20 113.5(2) . 2_667 ?
C9 C8 C20 126.8(2) . 2_667 ?
N2 C9 C8 118.7(2) . . ?
N2 C9 C10 117.1(2) . . ?
C8 C9 C10 124.2(2) . . ?
N4 C10 C11 122.2(3) . . ?
N4 C10 C9 116.3(2) . . ?
C11 C10 C9 121.5(3) . . ?
C10 C11 C12 118.9(3) . . ?
C13 C12 C11 119.2(3) . . ?
C12 C13 C14 118.7(3) . . ?
N4 C14 C13 123.4(3) . . ?
N5 C15 C16 122.9(3) . . ?
N5 C15 C7 118.7(2) . 2_767 ?
C16 C15 C7 118.3(3) . 2_767 ?
C15 C16 C17 119.0(3) . . ?
C18 C17 C16 118.4(3) . . ?
C17 C18 C19 118.9(3) . . ?
N5 C19 C18 123.7(3) . . ?
N6 C20 C21 123.4(3) . . ?
N6 C20 C8 117.5(2) . 2_667 ?
C21 C20 C8 119.1(3) . 2_667 ?
C22 C21 C20 118.4(3) . . ?
C21 C22 C23 119.3(3) . . ?
C24 C23 C22 118.7(3) . . ?
N6 C24 C23 123.7(3) . . ?
N1 C1 H4 116(4) . . ?
C2 C1 H4 120(4) . . ?
C3 C2 H3 124(4) . . ?
C1 C2 H3 118(4) . . ?
C2 C3 H2 123(5) . . ?
C4 C3 H2 117(5) . . ?
C3 C4 H1 119(5) . . ?
C5 C4 H1 123(5) . . ?
C12 C11 H5 119(3) . . ?
C10 C11 H5 121(3) . . ?
C13 C12 H6 123(5) . . ?
C11 C12 H6 118(5) . . ?
C12 C13 H7 121(4) . . ?
C14 C13 H7 120(4) . . ?
N4 C14 H8 116(3) . . ?
C13 C14 H8 120(3) . . ?
C15 C16 H10 120(4) . . ?
C17 C16 H10 121(4) . . ?
C18 C17 H12 125(4) . . ?
C16 C17 H12 116(4) . . ?
C17 C18 H11 118(5) . . ?
N5 C19 H9 116(4) . . ?
C18 C19 H9 120(4) . . ?
C22 C21 H16 121(4) . . ?
C20 C21 H16 118(4) . . ?
C23 C22 H15 117(5) . . ?
C21 C22 H15 123(5) . . ?
C24 C23 H14 121(4) . . ?
C22 C23 H14 121(4) . . ?
N6 C24 H13 113.9(17) . . ?
C23 C24 H13 122.4(17) . . ?

loop_
_geom_bond_atom_site_label_1
_geom_bond_atom_site_label_2
_geom_bond_distance
_geom_bond_site_symmetry_2
_geom_bond_publ_flag
Ag1 N5 2.393(2) . ?
Ag1 N2 2.408(2) . ?
Ag1 N6 2.409(3) . ?
Ag1 N4 2.468(2) . ?
Ag1 N1 2.469(2) . ?
Re1 O1 1.705(2) . ?
Re1 O2 1.709(3) . ?
Re1 O4 1.712(3) . ?
Re1 O3 1.712(3) . ?
N1 C5 1.334(4) . ?
N1 C1 1.339(4) . ?
N2 C6 1.335(3) . ?
N2 C9 1.333(3) . ?
N3 C8 1.331(4) . ?
N3 C7 1.331(4) . ?
N4 C14 1.338(4) . ?
N4 C10 1.342(4) . ?
N5 C15 1.337(4) . ?
N5 C19 1.339(4) . ?
N6 C20 1.342(4) . ?
N6 C24 1.344(4) . ?
C1 C2 1.380(5) . ?
C2 C3 1.364(5) . ?
C3 C4 1.379(5) . ?
C4 C5 1.391(4) . ?
C5 C6 1.494(4) . ?
C6 C7 1.409(4) . ?
C7 C15 1.490(4) 2_767 ?
C8 C9 1.405(4) . ?
C8 C20 1.493(4) 2_667 ?
C9 C10 1.489(4) . ?
C10 C11 1.387(4) . ?
C11 C12 1.385(4) . ?
C12 C13 1.366(5) . ?
C13 C14 1.380(5) . ?
C15 C16 1.384(4) . ?
C15 C7 1.490(4) 2_767 ?
C16 C17 1.387(4) . ?
C17 C18 1.369(5) . ?
C18 C19 1.378(5) . ?
C20 C21 1.385(4) . ?
C20 C8 1.493(4) 2_667 ?
C21 C22 1.378(5) . ?
C22 C23 1.373(5) . ?
C23 C24 1.373(5) . ?
C1 H4 0.94(4) . ?
C2 H3 1.00(4) . ?
C3 H2 0.84(4) . ?
C4 H1 0.95(4) . ?
C11 H5 0.98(5) . ?
C12 H6 0.92(5) . ?
C13 H7 0.94(6) . ?
C14 H8 0.97(6) . ?
C16 H10 0.86(7) . ?
C17 H12 0.96(6) . ?
C18 H11 0.86(8) . ?
C19 H9 0.88(6) . ?
C21 H16 0.96(6) . ?
C22 H15 0.86(4) . ?
C23 H14 0.91(6) . ?
C24 H13 0.99(5) . ?
